data_7709834
loop_
_publ_author_name
'Xu, Xiongli'
'He, Yuan'
'Meng, Wei'
'Yao, Lu'
'Liu, Liangliang'
'Xu, Feng'
'Zhao, Chujun'

_publ_section_title
;
 Chiral Wheel Anions of Copper(II)-Early Lanthanides(III) with High
 Optical-Limiting Properties
;
_journal_name_full 'Dalton Transactions'
_journal_paper_doi 10.1039/D2DT00117A
_journal_year 2022
_chemical_absolute_configuration s
_chemical_formula_sum 'C20 H14 Cu5.5 K2.25 O33.38 Pr'
_chemical_formula_weight 1366.67
_space_group_crystal_system cubic
_space_group_IT_number 211
_space_group_name_Hall 'I 4 2 3'
_space_group_name_H-M_alt 'I 4 3 2'
_atom_sites_solution_hydrogens geom
_audit_creation_method SHELXL-2018/3
_audit_update_record
;
2022-03-11 deposited with the CCDC.	2022-03-15 downloaded from the CCDC.
;
_cell_angle_alpha 90
_cell_angle_beta 90
_cell_angle_gamma 90
_cell_formula_units_Z 48
_cell_length_a 39.5746(14)
_cell_length_b 39.5746(14)
_cell_length_c 39.5746(14)
_cell_measurement_reflns_used 5707
_cell_measurement_temperature 273(2)
_cell_measurement_theta_max 19.81
_cell_measurement_theta_min 2.30
_cell_volume 61980(4)
_computing_structure_refinement 'SHELXL-2018/3 (Sheldrick, 2018)'
_diffrn_ambient_temperature 273(2)
_diffrn_measured_fraction_theta_full 0.983
_diffrn_measured_fraction_theta_max 0.983
_diffrn_measurement_device_type 'CCD area detector'
_diffrn_measurement_method 'phi and omega scans'
_diffrn_radiation_type MoK\a
_diffrn_radiation_wavelength 0.71073
_diffrn_reflns_av_R_equivalents 0.0479
_diffrn_reflns_av_unetI/netI 0.0237
_diffrn_reflns_Laue_measured_fraction_full 0.983
_diffrn_reflns_Laue_measured_fraction_max 0.983
_diffrn_reflns_limit_h_max 47
_diffrn_reflns_limit_h_min -48
_diffrn_reflns_limit_k_max 48
_diffrn_reflns_limit_k_min -48
_diffrn_reflns_limit_l_max 39
_diffrn_reflns_limit_l_min -48
_diffrn_reflns_number 122531
_diffrn_reflns_point_group_measured_fraction_full 0.986
_diffrn_reflns_point_group_measured_fraction_max 0.986
_diffrn_reflns_theta_full 25.242
_diffrn_reflns_theta_max 25.993
_diffrn_reflns_theta_min 2.183
_exptl_absorpt_coefficient_mu 3.413
_exptl_absorpt_correction_T_max 0.495
_exptl_absorpt_correction_T_min 0.408
_exptl_absorpt_correction_type multi-scan
_exptl_absorpt_process_details sadabs
_exptl_crystal_colour blue
_exptl_crystal_density_diffrn 1.758
_exptl_crystal_description block
_exptl_crystal_F_000 31788
_exptl_crystal_size_max 0.320
_exptl_crystal_size_mid 0.300
_exptl_crystal_size_min 0.240
_refine_diff_density_max 1.292
_refine_diff_density_min -1.230
_refine_diff_density_rms 0.259
_refine_ls_abs_structure_details
;
 Refined as an inversion twin.
;
_refine_ls_abs_structure_Flack 0.05(3)
_refine_ls_extinction_coef 0.00010(2)
_refine_ls_extinction_expression Fc^*^=kFc[1+0.001xFc^2^\l^3^/sin(2\q)]^-1/4^
_refine_ls_extinction_method 'SHELXL-2018/3 (Sheldrick 2018)'
_refine_ls_goodness_of_fit_ref 1.068
_refine_ls_hydrogen_treatment constr
_refine_ls_matrix_type full
_refine_ls_number_parameters 601
_refine_ls_number_reflns 10059
_refine_ls_number_restraints 852
_refine_ls_restrained_S_all 1.077
_refine_ls_R_factor_all 0.0627
_refine_ls_R_factor_gt 0.0600
_refine_ls_shift/su_max 0.001
_refine_ls_shift/su_mean 0.000
_refine_ls_structure_factor_coef Fsqd
_refine_ls_weighting_details 'w=1/[\s^2^(Fo^2^)+(0.1230P)^2^+473.0170P] where P=(Fo^2^+2Fc^2^)/3'
_refine_ls_weighting_scheme calc
_refine_ls_wR_factor_gt 0.1696
_refine_ls_wR_factor_ref 0.1735
_reflns_Friedel_coverage 0.806
_reflns_Friedel_fraction_full 0.990
_reflns_Friedel_fraction_max 0.990
_reflns_number_gt 9533
_reflns_number_total 10059
_reflns_threshold_expression 'I > 2\s(I)'
_cod_data_source_file d2dt00117a2.cif
_cod_data_source_block 1_a_sq
_cod_original_cell_volume 61980(7)
_cod_original_formula_sum 'C20 H14 Cu5.50 K2.25 O33.38 Pr'
_cod_database_code 7709834
_shelx_shelxl_version_number 2018/3
_shelx_space_group_comment
;
The symmetry employed for this shelxl refinement is uniquely defined
by the following loop, which should always be used as a source of
symmetry information in preference to the above space-group names.
They are only intended as comments.
;
_shelx_estimated_absorpt_t_min 0.408
_shelx_estimated_absorpt_t_max 0.495

loop_
_space_group_symop_operation_xyz
'x, y, z'
'-x, -y, z'
'-x, y, -z'
'x, -y, -z'
'z, x, y'
'z, -x, -y'
'-z, -x, y'
'-z, x, -y'
'y, z, x'
'-y, z, -x'
'y, -z, -x'
'-y, -z, x'
'y, x, -z'
'-y, -x, -z'
'y, -x, z'
'-y, x, z'
'x, z, -y'
'-x, z, y'
'-x, -z, -y'
'x, -z, y'
'z, y, -x'
'z, -y, x'
'-z, y, x'
'-z, -y, -x'
'x+1/2, y+1/2, z+1/2'
'-x+1/2, -y+1/2, z+1/2'
'-x+1/2, y+1/2, -z+1/2'
'x+1/2, -y+1/2, -z+1/2'
'z+1/2, x+1/2, y+1/2'
'z+1/2, -x+1/2, -y+1/2'
'-z+1/2, -x+1/2, y+1/2'
'-z+1/2, x+1/2, -y+1/2'
'y+1/2, z+1/2, x+1/2'
'-y+1/2, z+1/2, -x+1/2'
'y+1/2, -z+1/2, -x+1/2'
'-y+1/2, -z+1/2, x+1/2'
'y+1/2, x+1/2, -z+1/2'
'-y+1/2, -x+1/2, -z+1/2'
'y+1/2, -x+1/2, z+1/2'
'-y+1/2, x+1/2, z+1/2'
'x+1/2, z+1/2, -y+1/2'
'-x+1/2, z+1/2, y+1/2'
'-x+1/2, -z+1/2, -y+1/2'
'x+1/2, -z+1/2, y+1/2'
'z+1/2, y+1/2, -x+1/2'
'z+1/2, -y+1/2, x+1/2'
'-z+1/2, y+1/2, x+1/2'
'-z+1/2, -y+1/2, -x+1/2'

loop_
_atom_site_label
_atom_site_type_symbol
_atom_site_fract_x
_atom_site_fract_y
_atom_site_fract_z
_atom_site_U_iso_or_equiv
_atom_site_adp_type
_atom_site_occupancy
_atom_site_site_symmetry_order
_atom_site_calc_flag
_atom_site_refinement_flags_posn
_atom_site_refinement_flags_adp
_atom_site_refinement_flags_occupancy
_atom_site_disorder_assembly
_atom_site_disorder_group
Pr1 Pr 0.40655(2) 0.44021(2) 0.15408(2) 0.0279(2) Uani 1 1 d . . . . .
Cu1 Cu 0.500000 0.500000 0.24531(6) 0.0265(5) Uani 1 4 d S T P . .
Cu2 Cu 0.500000 0.500000 0.06411(6) 0.0278(5) Uani 1 4 d S T P . .
Cu3 Cu 0.33631(4) 0.46920(4) 0.19411(4) 0.0377(4) Uani 1 1 d . . . . .
Cu4 Cu 0.38021(4) 0.52634(4) 0.15355(4) 0.0322(3) Uani 1 1 d . . . . .
Cu5 Cu 0.32856(4) 0.47303(4) 0.11736(4) 0.0417(4) Uani 1 1 d . . . . .
Cu6 Cu 0.36506(4) 0.59617(4) 0.11313(4) 0.0425(4) Uani 1 1 d . . . . .
Cu7 Cu 0.35511(4) 0.59403(4) 0.18939(4) 0.0422(4) Uani 1 1 d . . . . .
K1 K 0.500000 0.500000 0.15480(11) 0.0264(8) Uani 1 4 d S TU P . .
K2 K 0.3399(3) 0.750000 0.1601(3) 0.0557(19) Uani 0.47(2) 2 d S TU P A 1
K3 K 0.33225(15) 0.59260(16) 0.28184(14) 0.0665(13) Uani 0.7 1 d . U P B 1
K4 K 0.3008(2) 0.500000 0.3008(2) 0.0471(18) Uani 0.46(3) 2 d S TU P B 1
K5 K 0.4188(3) 0.500000 0.000000 0.063(2) Uani 0.56 2 d S TU P . 1
K6 K 0.2948(5) 0.6103(5) 0.0595(6) 0.067(3) Uani 0.221(12) 1 d . U P C 1
K7 K 0.3230(4) 0.4823(5) 0.0176(4) 0.083(3) Uani 0.3 1 d . U P . 1
O1 O 0.3513(3) 0.5754(3) 0.0717(3) 0.053(2) Uani 1 1 d . U . . .
O2 O 0.3821(2) 0.4913(2) 0.1208(2) 0.0324(15) Uani 1 1 d . U . . .
O3 O 0.44610(18) 0.47382(19) 0.11743(18) 0.0273(15) Uani 1 1 d . U . . .
O4 O 0.39683(19) 0.5577(2) 0.1861(2) 0.0308(15) Uani 1 1 d . U . . .
O5 O 0.3957(2) 0.5569(2) 0.11849(19) 0.0328(16) Uani 1 1 d . U . . .
O6 O 0.3829(2) 0.6189(2) 0.1540(2) 0.0393(17) Uani 1 1 d . U . . .
O7 O 0.3804(2) 0.4921(2) 0.18885(19) 0.0314(15) Uani 1 1 d . U . . .
O8 O 0.45325(19) 0.46247(19) 0.19141(19) 0.0294(15) Uani 1 1 d . U . . .
O9 O 0.3154(3) 0.5018(3) 0.1531(3) 0.058(2) Uani 1 1 d . U . . .
O10 O 0.3347(2) 0.5703(3) 0.1523(3) 0.050(2) Uani 1 1 d . U . . .
O11 O 0.2696(3) 0.5497(4) 0.2102(4) 0.074(3) Uani 1 1 d . U . . .
O12 O 0.3187(3) 0.5755(3) 0.2168(3) 0.055(2) Uani 1 1 d . U . . .
O13 O 0.3678(3) 0.5360(3) 0.0339(3) 0.066(3) Uani 1 1 d . U . . .
O14 O 0.4512(2) 0.4953(2) 0.06469(19) 0.0349(16) Uani 1 1 d . U . . .
O15 O 0.3312(2) 0.4943(3) 0.2348(2) 0.0447(19) Uani 1 1 d . U . . .
O16 O 0.3620(3) 0.5258(3) 0.2707(3) 0.055(2) Uani 1 1 d . U . . .
O17 O 0.3451(3) 0.6391(3) 0.1031(3) 0.056(2) Uani 1 1 d . U . C 1
O18 O 0.4403(2) 0.6558(2) 0.1534(2) 0.0360(16) Uani 1 1 d . U . . .
O19 O 0.4364(3) 0.6992(2) 0.2055(3) 0.048(2) Uani 1 1 d . U . . .
O20 O 0.3500(3) 0.6949(3) 0.1160(4) 0.072(3) Uani 1 1 d . U . A 1
O21 O 0.3851(3) 0.7154(3) 0.1930(4) 0.071(3) Uani 1 1 d . U . A 1
O22 O 0.3814(3) 0.3726(2) 0.2284(2) 0.046(2) Uani 1 1 d . U . . .
O23 O 0.3832(2) 0.4274(2) 0.2140(2) 0.0361(17) Uani 1 1 d . U . . .
O24 O 0.4768(2) 0.45683(19) 0.24271(19) 0.0289(15) Uani 1 1 d . U . . .
O25 O 0.500000 0.500000 0.3018(5) 0.068(6) Uani 1 4 d S TU P . .
O26 O 0.3045(3) 0.5052(3) 0.0891(3) 0.064(2) Uani 1 1 d . U . . .
O27 O 0.2728(3) 0.5516(4) 0.0930(4) 0.074(3) Uani 1 1 d . U . C 1
O28 O 0.4035(16) 0.5860(14) 0.2954(13) 0.076(11) Uani 0.25 1 d . U P . .
O29 O 0.250000 0.6333(14) 0.1333(14) 0.071(7) Uani 0.25 2 d S TU P . .
O30 O 0.3304(12) 0.5449(13) 0.3442(12) 0.061(5) Uani 0.25 1 d . U P B 1
O31 O 0.4242(2) 0.6142(2) 0.0936(2) 0.0408(19) Uani 1 1 d . U . . .
O32 O 0.3348(3) 0.4437(3) 0.0797(3) 0.056(2) Uani 1 1 d . U . . .
O33 O 0.2063(6) 0.4202(5) 0.2079(5) 0.085(5) Uani 0.75 1 d . U P D 2
O34 O 0.4369(6) 0.4550(6) 0.0025(7) 0.070(5) Uani 0.5 1 d . U P . 1
O35 O 0.2987(9) 0.6433(9) 0.0084(9) 0.095(8) Uani 0.5 1 d . U P C 1
O36 O 0.3225(17) 0.7855(17) 0.2053(15) 0.088(11) Uani 0.25 1 d . U P A 1
O37 O 0.2736(4) 0.5563(4) 0.2781(4) 0.080(3) Uani 1 1 d . U . B 1
O39 O 0.2974(8) 0.4515(10) -0.0263(8) 0.091(6) Uani 0.5 1 d . U P . 1
O40 O 0.250000 0.5343(6) 0.0343(6) 0.094(5) Uani 0.7 2 d S TU P E 2
O41 O 0.500000 0.500000 0.000000 0.031(4) Uani 1 8 d S TU P . .
O42 O 0.2438(5) 0.4815(5) 0.2056(5) 0.077(4) Uani 0.75 1 d . U P . .
O43 O 0.3100(8) 0.500000 0.3100(8) 0.0471(18) Uani 0.54(3) 2 d S TU P B 2
O44 O 0.3516(8) 0.750000 0.1484(8) 0.0557(19) Uani 0.53(2) 2 d S TU P A 2
O45 O 0.2872(5) 0.6161(5) 0.0770(5) 0.067(3) Uani 0.779(12) 1 d . U P C 2
O46 O 0.2802(6) 0.4596(7) 0.0392(6) 0.091(4) Uani 0.7 1 d . U P F 2
C1 C 0.40759(10) 0.54180(9) 0.21660(9) 0.034(2) Uani 1 1 d G . . . .
H1 H 0.401478 0.556342 0.235686 0.041 Uiso 1 1 calc R U . . .
C2 C 0.38923(10) 0.50690(10) 0.22092(9) 0.028(2) Uani 1 1 d G . . . .
H2 H 0.405117 0.491503 0.232058 0.033 Uiso 1 1 calc R U . . .
C3 C 0.35831(11) 0.50989(11) 0.24358(10) 0.036(3) Uani 1 1 d G . . . .
C4 C 0.39851(11) 0.50090(10) 0.09107(9) 0.032(2) Uani 1 1 d G . . . .
H4 H 0.387050 0.490538 0.071726 0.038 Uiso 1 1 calc R U . . .
C5 C 0.39906(11) 0.53972(10) 0.08633(9) 0.038(3) Uani 1 1 d G . . . .
H5 H 0.420755 0.546090 0.076241 0.046 Uiso 1 1 calc R U . . .
C6 C 0.37047(12) 0.55095(11) 0.06227(10) 0.053(4) Uani 1 1 d G . . . .
C7 C 0.43545(12) 0.48890(11) 0.09188(10) 0.028(2) Uani 1 1 d G . . . .
C8 C 0.29196(9) 0.52669(12) 0.14487(13) 0.056(4) Uani 1 1 d G . . . .
H8 H 0.269753 0.520098 0.153622 0.067 Uiso 1 1 calc R U . . .
C9 C 0.30181(9) 0.56066(11) 0.15986(12) 0.056(4) Uani 1 1 d G . . . .
H9 H 0.286633 0.577732 0.150295 0.068 Uiso 1 1 calc R U . . .
C10 C 0.29582(10) 0.55988(12) 0.19851(13) 0.053(4) Uani 1 1 d G . . . .
C11 C 0.37695(12) 0.65422(11) 0.15269(13) 0.048(3) Uani 1 1 d G . . . .
H11 H 0.363422 0.659758 0.172677 0.058 Uiso 1 1 calc R U . . .
C12 C 0.35582(13) 0.66382(12) 0.12247(14) 0.060(4) Uani 1 1 d G . . . .
C13 C 0.41029(17) 0.69890(12) 0.18557(16) 0.060(4) Uani 1 1 d G . . . .
C14 C 0.37665(15) 0.40388(14) 0.23395(14) 0.045(3) Uani 1 1 d G . . . .
C15 C 0.35960(16) 0.41312(15) 0.26699(15) 0.065(5) Uani 1 1 d G . . . .
H15A H 0.355917 0.393037 0.280087 0.098 Uiso 1 1 calc R U . . .
H15B H 0.373768 0.428394 0.279411 0.098 Uiso 1 1 calc R U . . .
H15C H 0.338299 0.423785 0.262385 0.098 Uiso 1 1 calc R U . . .
C16 C 0.46335(13) 0.44520(13) 0.21689(13) 0.0239(19) Uani 1 1 d G . . . .
C17 C 0.29004(11) 0.52964(13) 0.10679(14) 0.065(5) Uani 1 1 d G . . . .
C18 C 0.40985(14) 0.67593(11) 0.15521(14) 0.044(3) Uani 1 1 d G . . . .
H18 H 0.410015 0.690667 0.135316 0.053 Uiso 1 1 calc R U . . .
C19 C 0.42637(13) 0.63817(12) 0.07463(13) 0.043(3) Uani 1 1 d G . . . .
C20 C 0.40701(15) 0.63647(14) 0.04057(13) 0.071(5) Uani 1 1 d G . . . .
H20A H 0.410885 0.656877 0.028033 0.106 Uiso 1 1 calc R U . . .
H20B H 0.414901 0.617469 0.027719 0.106 Uiso 1 1 calc R U . . .
H20C H 0.383263 0.634018 0.044877 0.106 Uiso 1 1 calc R U . . .

loop_
_atom_site_aniso_label
_atom_site_aniso_U_11
_atom_site_aniso_U_22
_atom_site_aniso_U_33
_atom_site_aniso_U_23
_atom_site_aniso_U_13
_atom_site_aniso_U_12
Pr1 0.0278(3) 0.0306(3) 0.0253(3) 0.0038(2) -0.0034(2) -0.0034(2)
Cu1 0.0294(8) 0.0294(8) 0.0207(12) 0.000 0.000 0.000
Cu2 0.0331(8) 0.0331(8) 0.0173(11) 0.000 0.000 0.000
Cu3 0.0290(7) 0.0433(8) 0.0407(8) 0.0063(6) 0.0055(6) -0.0057(6)
Cu4 0.0323(7) 0.0349(7) 0.0292(7) 0.0065(6) 0.0007(5) -0.0005(5)
Cu5 0.0315(8) 0.0495(9) 0.0442(9) 0.0079(7) -0.0115(6) -0.0008(6)
Cu6 0.0368(8) 0.0450(9) 0.0458(9) 0.0140(7) -0.0053(7) 0.0101(7)
Cu7 0.0334(8) 0.0442(9) 0.0492(9) 0.0047(7) 0.0107(6) 0.0060(6)
K1 0.0287(13) 0.0287(13) 0.0220(19) 0.000 0.000 0.000
K2 0.057(2) 0.053(2) 0.057(2) 0.0027(9) 0.0002(13) 0.0027(9)
K3 0.066(2) 0.073(2) 0.061(2) -0.0021(19) 0.0243(18) -0.0068(19)
K4 0.0461(19) 0.049(2) 0.0461(19) 0.0013(9) 0.0051(13) -0.0013(9)
K5 0.074(3) 0.062(3) 0.054(3) -0.002(2) 0.000 0.000
K6 0.066(3) 0.068(3) 0.068(3) 0.0013(14) -0.0031(14) 0.0018(14)
K7 0.069(6) 0.103(7) 0.076(6) -0.012(6) -0.014(6) 0.003(6)
O1 0.046(4) 0.056(5) 0.055(4) 0.013(4) -0.020(4) 0.009(4)
O2 0.031(3) 0.037(4) 0.029(3) 0.008(3) -0.005(3) -0.002(3)
O3 0.028(4) 0.031(4) 0.023(3) -0.003(3) -0.003(3) -0.006(3)
O4 0.030(3) 0.033(4) 0.029(3) 0.012(3) 0.004(3) 0.004(3)
O5 0.037(4) 0.036(4) 0.025(3) 0.006(3) -0.004(3) 0.005(3)
O6 0.039(4) 0.035(4) 0.044(4) 0.005(3) -0.001(3) 0.009(3)
O7 0.032(4) 0.037(4) 0.026(3) 0.005(3) -0.002(3) -0.001(3)
O8 0.030(3) 0.033(4) 0.026(3) 0.007(3) -0.002(3) -0.003(3)
O9 0.063(5) 0.059(5) 0.053(5) 0.015(4) -0.005(4) 0.018(4)
O10 0.036(4) 0.059(5) 0.054(4) 0.006(4) 0.007(4) -0.003(4)
O11 0.053(6) 0.088(8) 0.080(8) 0.008(7) 0.029(6) 0.001(6)
O12 0.049(5) 0.060(5) 0.058(5) 0.001(4) 0.018(4) -0.004(4)
O13 0.077(6) 0.071(6) 0.050(5) 0.004(5) -0.032(5) 0.006(5)
O14 0.036(4) 0.044(4) 0.024(4) 0.002(3) -0.002(3) -0.002(3)
O15 0.041(4) 0.051(4) 0.041(4) 0.004(3) 0.020(3) -0.004(4)
O16 0.050(4) 0.074(5) 0.042(4) -0.004(4) 0.023(4) -0.013(4)
O17 0.054(5) 0.051(5) 0.064(5) 0.015(4) -0.008(4) 0.015(4)
O18 0.036(4) 0.028(4) 0.044(4) 0.005(3) 0.003(3) 0.007(3)
O19 0.049(5) 0.038(5) 0.058(5) -0.012(4) -0.004(4) 0.011(4)
O20 0.072(6) 0.057(5) 0.086(7) 0.014(5) -0.019(5) 0.024(5)
O21 0.071(6) 0.060(6) 0.082(6) -0.014(5) 0.001(5) 0.027(5)
O22 0.053(5) 0.039(5) 0.047(5) 0.014(4) 0.000(4) -0.002(4)
O23 0.035(4) 0.037(4) 0.036(4) 0.009(3) 0.011(3) -0.003(3)
O24 0.033(4) 0.030(4) 0.024(4) -0.001(3) 0.003(3) 0.000(3)
O25 0.087(10) 0.087(10) 0.031(10) 0.000 0.000 0.000
O26 0.059(5) 0.073(5) 0.061(5) 0.005(4) -0.011(4) 0.019(4)
O27 0.071(6) 0.074(6) 0.078(6) 0.010(5) -0.018(5) 0.021(5)
O28 0.10(2) 0.07(2) 0.06(2) 0.021(18) 0.01(2) 0.00(2)
O29 0.072(11) 0.071(8) 0.071(8) 0.005(11) -0.012(8) 0.012(8)
O30 0.060(9) 0.071(9) 0.052(9) -0.001(9) 0.015(9) 0.000(9)
O31 0.050(5) 0.035(4) 0.038(4) 0.008(3) -0.004(4) 0.010(3)
O32 0.048(5) 0.071(6) 0.050(5) -0.001(4) -0.018(4) 0.004(4)
O33 0.091(6) 0.087(6) 0.077(6) -0.012(5) 0.003(5) -0.006(5)
O34 0.071(9) 0.074(9) 0.065(9) 0.000(9) -0.003(9) -0.003(8)
O35 0.095(17) 0.101(18) 0.090(18) 0.022(15) 0.016(15) 0.026(15)
O36 0.10(2) 0.10(2) 0.064(19) 0.015(19) 0.018(19) 0.00(2)
O37 0.074(6) 0.099(6) 0.068(6) 0.008(5) 0.021(5) -0.008(6)
O39 0.067(12) 0.133(14) 0.072(12) -0.009(12) 0.000(11) -0.012(12)
O40 0.087(9) 0.097(6) 0.097(6) -0.002(9) -0.001(6) 0.001(6)
O41 0.033(5) 0.033(5) 0.028(8) 0.000 0.000 0.000
O42 0.074(6) 0.071(5) 0.085(6) 0.010(4) -0.001(5) 0.002(4)
O43 0.0461(19) 0.049(2) 0.0461(19) 0.0013(9) 0.0051(13) -0.0013(9)
O44 0.057(2) 0.053(2) 0.057(2) 0.0027(9) 0.0002(13) 0.0027(9)
O45 0.066(3) 0.068(3) 0.068(3) 0.0013(14) -0.0031(14) 0.0018(14)
O46 0.076(8) 0.124(9) 0.074(8) -0.015(8) -0.021(7) 0.012(8)
C1 0.030(6) 0.036(6) 0.037(6) 0.005(5) -0.003(5) 0.004(5)
C2 0.032(5) 0.025(5) 0.026(5) 0.007(4) 0.003(4) 0.000(4)
C3 0.037(6) 0.034(6) 0.038(6) 0.002(5) 0.011(5) -0.005(4)
C4 0.039(6) 0.038(6) 0.020(5) 0.000(4) -0.007(4) -0.001(5)
C5 0.030(6) 0.042(7) 0.042(7) 0.007(5) -0.004(5) -0.006(5)
C6 0.053(8) 0.078(11) 0.029(6) 0.026(7) -0.011(6) 0.004(7)
C7 0.040(6) 0.028(5) 0.017(4) 0.004(4) -0.007(4) -0.014(4)
C8 0.023(6) 0.065(10) 0.079(11) 0.014(8) 0.006(6) 0.003(6)
C9 0.031(6) 0.076(10) 0.062(9) 0.013(8) 0.007(6) 0.005(7)
C10 0.036(7) 0.056(8) 0.068(10) -0.001(7) 0.007(6) 0.006(6)
C11 0.031(6) 0.050(8) 0.065(9) 0.018(7) 0.010(6) 0.020(6)
C12 0.048(8) 0.062(10) 0.070(10) 0.025(8) 0.006(7) 0.015(7)
C13 0.072(11) 0.041(7) 0.068(10) 0.008(7) 0.015(9) 0.019(7)
C14 0.039(7) 0.045(7) 0.051(8) 0.023(6) -0.006(5) -0.006(5)
C15 0.067(10) 0.080(12) 0.048(9) 0.021(8) 0.015(8) 0.006(9)
C16 0.026(5) 0.030(5) 0.016(4) 0.000(4) -0.001(4) -0.003(4)
C17 0.035(7) 0.086(12) 0.074(11) 0.008(9) -0.019(7) 0.011(8)
C18 0.044(7) 0.030(6) 0.058(8) 0.003(5) 0.009(6) 0.015(5)
C19 0.044(7) 0.042(7) 0.043(7) 0.013(6) 0.006(5) 0.010(6)
C20 0.104(15) 0.075(12) 0.034(7) 0.020(7) -0.007(8) -0.015(10)

loop_
_atom_type_symbol
_atom_type_description
_atom_type_scat_dispersion_real
_atom_type_scat_dispersion_imag
_atom_type_scat_source
C C 0.0033 0.0016 'International Tables Vol C Tables 4.2.6.8 and 6.1.1.4'
O O 0.0106 0.0060 'International Tables Vol C Tables 4.2.6.8 and 6.1.1.4'
K K 0.2009 0.2494 'International Tables Vol C Tables 4.2.6.8 and 6.1.1.4'
Cu Cu 0.3201 1.2651 'International Tables Vol C Tables 4.2.6.8 and 6.1.1.4'
Pr Pr -0.2180 2.8214 'International Tables Vol C Tables 4.2.6.8 and 6.1.1.4'
H H 0.0000 0.0000 'International Tables Vol C Tables 4.2.6.8 and 6.1.1.4'

loop_
_geom_angle_atom_site_label_1
_geom_angle_atom_site_label_2
_geom_angle_atom_site_label_3
_geom_angle
_geom_angle_site_symmetry_1
_geom_angle_site_symmetry_3
_geom_angle_publ_flag
O18 Pr1 O6 66.1(3) 16_655 16_655 ?
O18 Pr1 O3 128.0(3) 16_655 . ?
O6 Pr1 O3 137.4(3) 16_655 . ?
O18 Pr1 O8 137.6(3) 16_655 . ?
O6 Pr1 O8 128.0(3) 16_655 . ?
O3 Pr1 O8 72.4(2) . . ?
O18 Pr1 O4 123.9(3) 16_655 16_655 ?
O6 Pr1 O4 67.1(3) 16_655 16_655 ?
O3 Pr1 O4 107.3(3) . 16_655 ?
O8 Pr1 O4 62.6(2) . 16_655 ?
O18 Pr1 O23 69.8(3) 16_655 . ?
O6 Pr1 O23 71.2(3) 16_655 . ?
O3 Pr1 O23 148.5(3) . . ?
O8 Pr1 O23 78.1(3) . . ?
O4 Pr1 O23 67.2(3) 16_655 . ?
O18 Pr1 O2 67.7(3) 16_655 . ?
O6 Pr1 O2 124.0(3) 16_655 . ?
O3 Pr1 O2 61.9(2) . . ?
O8 Pr1 O2 107.4(2) . . ?
O4 Pr1 O2 168.0(2) 16_655 . ?
O23 Pr1 O2 118.9(3) . . ?
O18 Pr1 O31 71.0(3) 16_655 16_655 ?
O6 Pr1 O31 69.4(3) 16_655 16_655 ?
O3 Pr1 O31 78.2(3) . 16_655 ?
O8 Pr1 O31 148.5(3) . 16_655 ?
O4 Pr1 O31 117.7(3) 16_655 16_655 ?
O23 Pr1 O31 132.7(3) . 16_655 ?
O2 Pr1 O31 66.8(3) . 16_655 ?
O18 Pr1 O5 122.3(3) 16_655 16_655 ?
O6 Pr1 O5 67.6(3) 16_655 16_655 ?
O3 Pr1 O5 73.0(2) . 16_655 ?
O8 Pr1 O5 98.1(2) . 16_655 ?
O4 Pr1 O5 61.4(3) 16_655 16_655 ?
O23 Pr1 O5 123.0(3) . 16_655 ?
O2 Pr1 O5 116.4(2) . 16_655 ?
O31 Pr1 O5 61.8(3) 16_655 16_655 ?
O18 Pr1 O7 67.6(3) 16_655 . ?
O6 Pr1 O7 123.0(3) 16_655 . ?
O3 Pr1 O7 97.5(2) . . ?
O8 Pr1 O7 73.4(2) . . ?
O4 Pr1 O7 118.2(2) 16_655 . ?
O23 Pr1 O7 62.8(3) . . ?
O2 Pr1 O7 61.4(2) . . ?
O31 Pr1 O7 122.4(3) 16_655 . ?
O5 Pr1 O7 169.1(2) 16_655 . ?
O18 Pr1 Cu6 87.9(2) 16_655 16_655 ?
O6 Pr1 Cu6 35.4(2) 16_655 16_655 ?
O3 Pr1 Cu6 102.01(17) . 16_655 ?
O8 Pr1 Cu6 127.55(18) . 16_655 ?
O4 Pr1 Cu6 70.50(17) 16_655 16_655 ?
O23 Pr1 Cu6 104.7(2) . 16_655 ?
O2 Pr1 Cu6 115.31(18) . 16_655 ?
O31 Pr1 Cu6 48.5(2) 16_655 16_655 ?
O5 Pr1 Cu6 35.80(17) 16_655 16_655 ?
O7 Pr1 Cu6 154.96(17) . 16_655 ?
O18 Pr1 Cu3 35.6(2) 16_655 . ?
O6 Pr1 Cu3 88.7(2) 16_655 . ?
O3 Pr1 Cu3 126.82(18) . . ?
O8 Pr1 Cu3 102.01(18) . . ?
O4 Pr1 Cu3 116.55(19) 16_655 . ?
O23 Pr1 Cu3 49.37(19) . . ?
O2 Pr1 Cu3 70.68(18) . . ?
O31 Pr1 Cu3 104.6(2) 16_655 . ?
O5 Pr1 Cu3 155.31(17) 16_655 . ?
O7 Pr1 Cu3 35.56(17) . . ?
Cu6 Pr1 Cu3 119.55(4) 16_655 . ?
O24 Cu1 O24 173.9(5) . 2_665 ?
O24 Cu1 O24 89.84(3) . 15_565 ?
O24 Cu1 O24 89.84(3) 2_665 15_565 ?
O24 Cu1 O24 89.84(3) . 16_655 ?
O24 Cu1 O24 89.84(3) 2_665 16_655 ?
O24 Cu1 O24 173.9(5) 15_565 16_655 ?
O24 Cu1 O25 93.0(2) . . ?
O24 Cu1 O25 93.0(2) 2_665 . ?
O24 Cu1 O25 93.0(2) 15_565 . ?
O24 Cu1 O25 93.0(2) 16_655 . ?
O24 Cu1 K1 87.0(2) . . ?
O24 Cu1 K1 87.0(2) 2_665 . ?
O24 Cu1 K1 87.0(2) 15_565 . ?
O24 Cu1 K1 87.0(2) 16_655 . ?
O25 Cu1 K1 180.0 . . ?
O14 Cu2 O14 89.992(6) 2_665 16_655 ?
O14 Cu2 O14 89.992(6) 2_665 15_565 ?
O14 Cu2 O14 178.6(5) 16_655 15_565 ?
O14 Cu2 O14 178.6(5) 2_665 . ?
O14 Cu2 O14 89.994(7) 16_655 . ?
O14 Cu2 O14 89.990(7) 15_565 . ?
O14 Cu2 O41 90.7(2) 2_665 . ?
O14 Cu2 O41 90.7(2) 16_655 . ?
O14 Cu2 O41 90.7(2) 15_565 . ?
O14 Cu2 O41 90.7(2) . . ?
O14 Cu2 K1 89.3(2) 2_665 . ?
O14 Cu2 K1 89.3(2) 16_655 . ?
O14 Cu2 K1 89.3(2) 15_565 . ?
O14 Cu2 K1 89.3(2) . . ?
O41 Cu2 K1 180.0 . . ?
O15 Cu3 O19 94.3(4) . 16_655 ?
O15 Cu3 O7 86.7(4) . . ?
O19 Cu3 O7 163.3(4) 16_655 . ?
O15 Cu3 O18 175.4(4) . 16_655 ?
O19 Cu3 O18 85.3(4) 16_655 16_655 ?
O7 Cu3 O18 92.3(3) . 16_655 ?
O15 Cu3 O9 105.9(4) . . ?
O19 Cu3 O9 106.5(5) 16_655 . ?
O7 Cu3 O9 89.1(4) . . ?
O18 Cu3 O9 78.6(4) 16_655 . ?
O15 Cu3 Cu5 143.5(3) . . ?
O19 Cu3 Cu5 100.9(3) 16_655 . ?
O7 Cu3 Cu5 87.8(2) . . ?
O18 Cu3 Cu5 40.9(2) 16_655 . ?
O9 Cu3 Cu5 38.0(3) . . ?
O15 Cu3 Pr1 131.1(3) . . ?
O19 Cu3 Pr1 118.0(3) 16_655 . ?
O7 Cu3 Pr1 52.0(2) . . ?
O18 Cu3 Pr1 45.9(2) 16_655 . ?
O9 Cu3 Pr1 99.1(3) . . ?
Cu5 Cu3 Pr1 68.63(5) . . ?
O2 Cu4 O4 157.4(3) . . ?
O2 Cu4 O5 87.4(3) . . ?
O4 Cu4 O5 88.2(3) . . ?
O2 Cu4 O7 88.9(3) . . ?
O4 Cu4 O7 88.1(3) . . ?
O5 Cu4 O7 161.1(3) . . ?
O2 Cu4 Pr1 121.5(2) . 15_565 ?
O4 Cu4 Pr1 44.0(2) . 15_565 ?
O5 Cu4 Pr1 47.8(2) . 15_565 ?
O7 Cu4 Pr1 120.8(2) . 15_565 ?
O2 Cu4 Pr1 45.1(2) . . ?
O4 Cu4 Pr1 121.2(2) . . ?
O5 Cu4 Pr1 120.5(2) . . ?
O7 Cu4 Pr1 47.9(2) . . ?
Pr1 Cu4 Pr1 121.19(4) 15_565 . ?
O9 Cu5 O32 171.4(5) . . ?
O9 Cu5 O26 84.3(5) . . ?
O32 Cu5 O26 90.7(5) . . ?
O9 Cu5 O18 86.7(4) . 16_655 ?
O32 Cu5 O18 97.0(4) . 16_655 ?
O26 Cu5 O18 167.1(5) . 16_655 ?
O9 Cu5 O2 91.2(4) . . ?
O32 Cu5 O2 97.0(4) . . ?
O26 Cu5 O2 106.6(4) . . ?
O18 Cu5 O2 82.8(3) 16_655 . ?
O9 Cu5 Cu3 46.6(3) . . ?
O32 Cu5 Cu3 137.2(3) . . ?
O26 Cu5 Cu3 130.8(4) . . ?
O18 Cu5 Cu3 40.3(3) 16_655 . ?
O2 Cu5 Cu3 82.0(2) . . ?
O9 Cu5 K7 132.3(4) . . ?
O32 Cu5 K7 44.5(5) . . ?
O26 Cu5 K7 48.7(5) . . ?
O18 Cu5 K7 141.0(4) 16_655 . ?
O2 Cu5 K7 94.7(3) . . ?
Cu3 Cu5 K7 176.4(3) . . ?
O1 Cu6 O17 95.0(5) . . ?
O1 Cu6 O6 175.2(5) . . ?
O17 Cu6 O6 85.1(4) . . ?
O1 Cu6 O5 85.9(4) . . ?
O17 Cu6 O5 165.8(4) . . ?
O6 Cu6 O5 92.9(3) . . ?
O1 Cu6 O10 104.3(5) . . ?
O17 Cu6 O10 109.4(4) . . ?
O6 Cu6 O10 80.2(4) . . ?
O5 Cu6 O10 84.0(4) . . ?
O1 Cu6 O31 97.0(4) . . ?
O17 Cu6 O31 93.7(4) . . ?
O6 Cu6 O31 78.1(3) . . ?
O5 Cu6 O31 72.1(3) . . ?
O10 Cu6 O31 146.6(3) . . ?
O1 Cu6 Cu7 143.1(4) . . ?
O17 Cu6 Cu7 100.2(4) . . ?
O6 Cu6 Cu7 41.3(3) . . ?
O5 Cu6 Cu7 87.2(2) . . ?
O10 Cu6 Cu7 38.9(3) . . ?
O31 Cu6 Cu7 115.1(2) . . ?
O1 Cu6 Pr1 130.3(3) . 15_565 ?
O17 Cu6 Pr1 119.3(4) . 15_565 ?
O6 Cu6 Pr1 46.5(2) . 15_565 ?
O5 Cu6 Pr1 52.2(2) . 15_565 ?
O10 Cu6 Pr1 97.2(3) . 15_565 ?
O31 Cu6 Pr1 49.64(19) . 15_565 ?
Cu7 Cu6 Pr1 68.81(4) . 15_565 ?
O1 Cu6 K6 48.0(5) . . ?
O17 Cu6 K6 54.0(5) . . ?
O6 Cu6 K6 134.2(4) . . ?
O5 Cu6 K6 131.9(4) . . ?
O10 Cu6 K6 93.9(4) . . ?
O31 Cu6 K6 119.4(4) . . ?
Cu7 Cu6 K6 119.8(4) . . ?
Pr1 Cu6 K6 168.7(4) 15_565 . ?
O10 Cu7 O12 86.0(4) . . ?
O10 Cu7 O22 175.9(4) . 15_565 ?
O12 Cu7 O22 90.5(4) . 15_565 ?
O10 Cu7 O6 86.5(4) . . ?
O12 Cu7 O6 165.0(4) . . ?
O22 Cu7 O6 96.4(4) 15_565 . ?
O10 Cu7 O4 87.2(4) . . ?
O12 Cu7 O4 110.0(4) . . ?
O22 Cu7 O4 96.1(4) 15_565 . ?
O6 Cu7 O4 82.5(3) . . ?
O10 Cu7 Cu6 46.4(3) . . ?
O12 Cu7 Cu6 131.2(4) . . ?
O22 Cu7 Cu6 136.4(3) 15_565 . ?
O6 Cu7 Cu6 40.1(3) . . ?
O4 Cu7 Cu6 82.1(2) . . ?
O10 Cu7 K3 129.3(3) . . ?
O12 Cu7 K3 43.6(4) . . ?
O22 Cu7 K3 47.5(3) 15_565 . ?
O6 Cu7 K3 143.6(3) . . ?
O4 Cu7 K3 103.2(2) . . ?
Cu6 Cu7 K3 173.50(12) . . ?
O8 K1 O8 74.24(16) 2_665 15_565 ?
O8 K1 O8 74.24(16) 2_665 16_655 ?
O8 K1 O8 117.2(3) 15_565 16_655 ?
O8 K1 O8 117.2(3) 2_665 . ?
O8 K1 O8 74.24(16) 15_565 . ?
O8 K1 O8 74.25(16) 16_655 . ?
O8 K1 O3 115.9(2) 2_665 16_655 ?
O8 K1 O3 169.1(2) 15_565 16_655 ?
O8 K1 O3 64.5(2) 16_655 16_655 ?
O8 K1 O3 96.6(2) . 16_655 ?
O8 K1 O3 64.5(2) 2_665 2_665 ?
O8 K1 O3 115.9(2) 15_565 2_665 ?
O8 K1 O3 96.6(2) 16_655 2_665 ?
O8 K1 O3 169.1(2) . 2_665 ?
O3 K1 O3 73.74(16) 16_655 2_665 ?
O8 K1 O3 96.6(2) 2_665 15_565 ?
O8 K1 O3 64.5(2) 15_565 15_565 ?
O8 K1 O3 169.1(2) 16_655 15_565 ?
O8 K1 O3 115.9(2) . 15_565 ?
O3 K1 O3 116.1(3) 16_655 15_565 ?
O3 K1 O3 73.74(16) 2_665 15_565 ?
O8 K1 O3 169.1(2) 2_665 . ?
O8 K1 O3 96.6(2) 15_565 . ?
O8 K1 O3 115.9(2) 16_655 . ?
O8 K1 O3 64.5(2) . . ?
O3 K1 O3 73.74(16) 16_655 . ?
O3 K1 O3 116.1(3) 2_665 . ?
O3 K1 O3 73.74(16) 15_565 . ?
O8 K1 Cu1 58.59(17) 2_665 . ?
O8 K1 Cu1 58.59(17) 15_565 . ?
O8 K1 Cu1 58.59(17) 16_655 . ?
O8 K1 Cu1 58.59(17) . . ?
O3 K1 Cu1 121.95(17) 16_655 . ?
O3 K1 Cu1 121.95(17) 2_665 . ?
O3 K1 Cu1 121.95(17) 15_565 . ?
O3 K1 Cu1 121.95(17) . . ?
O8 K1 Cu2 121.41(17) 2_665 . ?
O8 K1 Cu2 121.41(17) 15_565 . ?
O8 K1 Cu2 121.41(17) 16_655 . ?
O8 K1 Cu2 121.41(17) . . ?
O3 K1 Cu2 58.05(17) 16_655 . ?
O3 K1 Cu2 58.05(17) 2_665 . ?
O3 K1 Cu2 58.05(17) 15_565 . ?
O3 K1 Cu2 58.05(17) . . ?
Cu1 K1 Cu2 180.0 . . ?
O8 K1 Pr1 32.31(15) 2_665 2_665 ?
O8 K1 Pr1 95.43(17) 15_565 2_665 ?
O8 K1 Pr1 84.96(17) 16_655 2_665 ?
O8 K1 Pr1 148.4(2) . 2_665 ?
O3 K1 Pr1 95.49(16) 16_655 2_665 ?
O3 K1 Pr1 32.21(15) 2_665 2_665 ?
O3 K1 Pr1 84.12(16) 15_565 2_665 ?
O3 K1 Pr1 147.1(2) . 2_665 ?
Cu1 K1 Pr1 90.37(6) . 2_665 ?
Cu2 K1 Pr1 89.63(6) . 2_665 ?
O8 K1 Pr1 84.96(17) 2_665 15_565 ?
O8 K1 Pr1 32.31(15) 15_565 15_565 ?
O8 K1 Pr1 148.4(2) 16_655 15_565 ?
O8 K1 Pr1 95.43(17) . 15_565 ?
O3 K1 Pr1 147.1(2) 16_655 15_565 ?
O3 K1 Pr1 95.49(16) 2_665 15_565 ?
O3 K1 Pr1 32.21(15) 15_565 15_565 ?
O3 K1 Pr1 84.12(16) . 15_565 ?
Cu1 K1 Pr1 90.37(6) . 15_565 ?
Cu2 K1 Pr1 89.63(6) . 15_565 ?
Pr1 K1 Pr1 89.998(1) 2_665 15_565 ?
O36 K2 O36 85(3) . 48_565 ?
O36 K2 O21 93.5(16) . 48_565 ?
O36 K2 O21 97.7(16) 48_565 48_565 ?
O36 K2 O21 97.7(16) . . ?
O36 K2 O21 93.5(16) 48_565 . ?
O21 K2 O21 164.8(9) 48_565 . ?
O36 K2 O20 164.4(16) . . ?
O36 K2 O20 80.2(16) 48_565 . ?
O21 K2 O20 93.0(5) 48_565 . ?
O21 K2 O20 78.8(4) . . ?
O36 K2 O20 80.2(16) . 48_565 ?
O36 K2 O20 164.4(16) 48_565 48_565 ?
O21 K2 O20 78.8(4) 48_565 48_565 ?
O21 K2 O20 93.0(5) . 48_565 ?
O20 K2 O20 115.1(8) . 48_565 ?
O12 K3 O37 69.6(4) . . ?
O12 K3 O22 59.7(3) . 15_565 ?
O37 K3 O22 128.9(4) . 15_565 ?
O12 K3 O28 110.3(11) . . ?
O37 K3 O28 142.5(12) . . ?
O22 K3 O28 67.8(10) 15_565 . ?
O12 K3 O16 73.2(4) . . ?
O37 K3 O16 81.9(4) . . ?
O22 K3 O16 89.4(3) 15_565 . ?
O28 K3 O16 63.4(12) . . ?
O12 K3 O30 126.6(10) . . ?
O37 K3 O30 72.7(10) . . ?
O22 K3 O30 145.5(9) 15_565 . ?
O28 K3 O30 79.6(13) . . ?
O16 K3 O30 65.1(9) . . ?
O12 K3 Cu7 29.6(2) . . ?
O37 K3 Cu7 99.2(3) . . ?
O22 K3 Cu7 30.4(2) 15_565 . ?
O28 K3 Cu7 87.0(10) . . ?
O16 K3 Cu7 76.8(2) . . ?
O30 K3 Cu7 141.7(9) . . ?
O12 K3 K4 83.4(3) . . ?
O37 K3 K4 41.7(4) . . ?
O22 K3 K4 131.0(3) 15_565 . ?
O28 K3 K4 100.9(11) . . ?
O16 K3 K4 46.9(2) . . ?
O30 K3 K4 43.7(9) . . ?
Cu7 K3 K4 105.92(19) . . ?
O37 K4 O37 116.0(8) . 22_565 ?
O37 K4 O30 80.8(11) . . ?
O37 K4 O30 162.3(12) 22_565 . ?
O37 K4 O30 162.3(12) . 22_565 ?
O37 K4 O30 80.8(11) 22_565 22_565 ?
O30 K4 O30 83(2) . 22_565 ?
O37 K4 O16 114.7(4) . 22_565 ?
O37 K4 O16 84.5(4) 22_565 22_565 ?
O30 K4 O16 83.1(10) . 22_565 ?
O30 K4 O16 70.6(9) 22_565 22_565 ?
O37 K4 O16 84.5(4) . . ?
O37 K4 O16 114.7(4) 22_565 . ?
O30 K4 O16 70.6(9) . . ?
O30 K4 O16 83.1(10) 22_565 . ?
O16 K4 O16 144.8(7) 22_565 . ?
O37 K4 O15 85.9(4) . . ?
O37 K4 O15 72.9(4) 22_565 . ?
O30 K4 O15 116.1(9) . . ?
O30 K4 O15 94.3(9) 22_565 . ?
O16 K4 O15 154.7(3) 22_565 . ?
O16 K4 O15 45.9(3) . . ?
O37 K4 O15 72.9(4) . 22_565 ?
O37 K4 O15 85.9(4) 22_565 22_565 ?
O30 K4 O15 94.3(9) . 22_565 ?
O30 K4 O15 116.1(9) 22_565 22_565 ?
O16 K4 O15 45.9(3) 22_565 22_565 ?
O16 K4 O15 154.7(3) . 22_565 ?
O15 K4 O15 139.7(6) . 22_565 ?
O37 K4 C3 87.0(3) . . ?
O37 K4 C3 93.2(3) 22_565 . ?
O30 K4 C3 93.4(9) . . ?
O30 K4 C3 86.3(9) 22_565 . ?
O16 K4 C3 157.0(4) 22_565 . ?
O16 K4 C3 22.7(2) . . ?
O15 K4 C3 23.4(2) . . ?
O15 K4 C3 157.0(5) 22_565 . ?
O37 K4 C3 93.2(4) . 22_565 ?
O37 K4 C3 87.0(4) 22_565 22_565 ?
O30 K4 C3 86.3(9) . 22_565 ?
O30 K4 C3 93.4(9) 22_565 22_565 ?
O16 K4 C3 22.7(3) 22_565 22_565 ?
O16 K4 C3 157.0(5) . 22_565 ?
O15 K4 C3 157.0(5) . 22_565 ?
O15 K4 C3 23.4(3) 22_565 22_565 ?
C3 K4 C3 179.6(6) . 22_565 ?
O37 K4 K3 43.7(3) . . ?
O37 K4 K3 144.8(5) 22_565 . ?
O30 K4 K3 51.7(10) . . ?
O30 K4 K3 119.1(11) 22_565 . ?
O16 K4 K3 128.2(3) 22_565 . ?
O16 K4 K3 47.7(3) . . ?
O15 K4 K3 76.6(2) . . ?
O15 K4 K3 107.0(2) 22_565 . ?
C3 K4 K3 62.09(11) . . ?
C3 K4 K3 117.87(17) 22_565 . ?
O37 K4 K3 144.8(5) . 22_565 ?
O37 K4 K3 43.8(3) 22_565 22_565 ?
O30 K4 K3 119.1(11) . 22_565 ?
O30 K4 K3 51.7(10) 22_565 22_565 ?
O16 K4 K3 47.7(3) 22_565 22_565 ?
O16 K4 K3 128.2(3) . 22_565 ?
O15 K4 K3 107.0(2) . 22_565 ?
O15 K4 K3 76.6(2) 22_565 22_565 ?
C3 K4 K3 117.87(11) . 22_565 ?
C3 K4 K3 62.09(18) 22_565 22_565 ?
K3 K4 K3 169.8(4) . 22_565 ?
O34 K5 O34 136.3(16) . 4_565 ?
O34 K5 O13 135.4(9) . . ?
O34 K5 O13 79.8(8) 4_565 . ?
O34 K5 O13 79.8(8) . 4_565 ?
O34 K5 O13 135.4(9) 4_565 4_565 ?
O13 K5 O13 88.2(6) . 4_565 ?
O34 K5 O14 74.2(9) . . ?
O34 K5 O14 86.5(9) 4_565 . ?
O13 K5 O14 85.9(3) . . ?
O13 K5 O14 135.6(3) 4_565 . ?
O34 K5 O14 86.5(9) . 4_565 ?
O34 K5 O14 74.2(9) 4_565 4_565 ?
O13 K5 O14 135.6(3) . 4_565 ?
O13 K5 O14 85.9(3) 4_565 4_565 ?
O14 K5 O14 126.9(5) . 4_565 ?
O34 K5 O34 128.1(13) . 15_565 ?
O34 K5 O34 9.4(9) 4_565 15_565 ?
O13 K5 O34 84.3(6) . 15_565 ?
O13 K5 O34 144.3(6) 4_565 15_565 ?
O14 K5 O34 78.6(6) . 15_565 ?
O14 K5 O34 75.7(6) 4_565 15_565 ?
O34 K5 O34 9.4(9) . 13 ?
O34 K5 O34 128.1(13) 4_565 13 ?
O13 K5 O34 144.3(6) . 13 ?
O13 K5 O34 84.3(6) 4_565 13 ?
O14 K5 O34 75.7(6) . 13 ?
O14 K5 O34 78.6(6) 4_565 13 ?
O34 K5 O34 120.4(11) 15_565 13 ?
O34 K5 O41 68.1(8) . . ?
O34 K5 O41 68.1(8) 4_565 . ?
O13 K5 O41 135.9(3) . . ?
O13 K5 O41 135.9(3) 4_565 . ?
O14 K5 O41 63.4(2) . . ?
O14 K5 O41 63.4(2) 4_565 . ?
O34 K5 O41 60.2(5) 15_565 . ?
O34 K5 O41 60.2(5) 13 . ?
O34 K5 K7 100.7(9) . . ?
O34 K5 K7 122.3(9) 4_565 . ?
O13 K5 K7 46.4(4) . . ?
O13 K5 K7 45.6(4) 4_565 . ?
O14 K5 K7 105.2(3) . . ?
O14 K5 K7 127.1(4) 4_565 . ?
O34 K5 K7 129.0(6) 15_565 . ?
O34 K5 K7 109.4(6) 13 . ?
O41 K5 K7 165.4(3) . . ?
O34 K5 K7 122.3(9) . 4_565 ?
O34 K5 K7 100.7(9) 4_565 4_565 ?
O13 K5 K7 45.6(4) . 4_565 ?
O13 K5 K7 46.4(4) 4_565 4_565 ?
O14 K5 K7 127.1(4) . 4_565 ?
O14 K5 K7 105.2(3) 4_565 4_565 ?
O34 K5 K7 109.4(6) 15_565 4_565 ?
O34 K5 K7 129.0(6) 13 4_565 ?
O41 K5 K7 165.4(3) . 4_565 ?
K7 K5 K7 29.2(6) . 4_565 ?
O34 K5 K5 113.1(8) . 14_665 ?
O34 K5 K5 23.3(8) 4_565 14_665 ?
O13 K5 K5 98.6(3) . 14_665 ?
O13 K5 K5 150.0(2) 4_565 14_665 ?
O14 K5 K5 74.3(2) . 14_665 ?
O14 K5 K5 68.8(2) 4_565 14_665 ?
O34 K5 K5 15.3(5) 15_565 14_665 ?
O34 K5 K5 105.2(5) 13 14_665 ?
O41 K5 K5 45.000(1) . 14_665 ?
K7 K5 K5 144.1(3) . 14_665 ?
K7 K5 K5 123.9(3) 4_565 14_665 ?
O35 K6 O1 112.3(12) . . ?
O35 K6 O39 94.4(14) . 4_565 ?
O1 K6 O39 66.4(8) . 4_565 ?
O35 K6 O27 95.6(11) . 42_554 ?
O1 K6 O27 134.3(9) . 42_554 ?
O39 K6 O27 76.4(9) 4_565 42_554 ?
O35 K6 O27 149.5(13) . . ?
O1 K6 O27 75.3(6) . . ?
O39 K6 O27 60.5(8) 4_565 . ?
O27 K6 O27 63.4(6) 42_554 . ?
O35 K6 O17 104.2(12) . . ?
O1 K6 O17 61.1(5) . . ?
O39 K6 O17 127.5(10) 4_565 . ?
O27 K6 O17 146.5(10) 42_554 . ?
O27 K6 O17 105.1(8) . . ?
O35 K6 Cu6 122.6(11) . . ?
O1 K6 Cu6 32.2(3) . . ?
O39 K6 Cu6 96.7(8) 4_565 . ?
O27 K6 Cu6 141.7(8) 42_554 . ?
O27 K6 Cu6 80.2(5) . . ?
O17 K6 Cu6 32.7(3) . . ?
O35 K6 K6 131.2(12) . 42_554 ?
O1 K6 K6 110.2(8) . 42_554 ?
O39 K6 K6 81.3(8) 4_565 42_554 ?
O27 K6 K6 35.9(5) 42_554 42_554 ?
O27 K6 K6 35.4(5) . 42_554 ?
O17 K6 K6 116.9(7) . 42_554 ?
Cu6 K6 K6 106.2(7) . 42_554 ?
O35 K6 K7 82.4(11) . 4_565 ?
O1 K6 K7 62.3(5) . 4_565 ?
O39 K6 K7 15.9(7) 4_565 4_565 ?
O27 K6 K7 88.0(6) 42_554 4_565 ?
O27 K6 K7 75.3(6) . 4_565 ?
O17 K6 K7 120.9(7) . 4_565 ?
Cu6 K6 K7 94.4(5) . 4_565 ?
K6 K6 K7 97.0(3) 42_554 4_565 ?
K7 K7 O39 81.1(13) 4_565 . ?
K7 K7 O13 70.6(8) 4_565 4_565 ?
O39 K7 O13 66.5(9) . 4_565 ?
K7 K7 O39 55.3(10) 4_565 4_565 ?
O39 K7 O39 114.5(14) . 4_565 ?
O13 K7 O39 123.7(10) 4_565 4_565 ?
K7 K7 O13 68.4(8) 4_565 . ?
O39 K7 O13 145.5(12) . . ?
O13 K7 O13 87.9(7) 4_565 . ?
O39 K7 O13 60.3(8) 4_565 . ?
K7 K7 O32 164.0(11) 4_565 . ?
O39 K7 O32 114.6(12) . . ?
O13 K7 O32 112.0(7) 4_565 . ?
O39 K7 O32 116.0(9) 4_565 . ?
O13 K7 O32 95.8(5) . . ?
K7 K7 O26 116.4(12) 4_565 . ?
O39 K7 O26 137.1(10) . . ?
O13 K7 O26 154.5(7) 4_565 . ?
O39 K7 O26 61.9(8) 4_565 . ?
O13 K7 O26 73.6(6) . . ?
O32 K7 O26 54.3(4) . . ?
K7 K7 C20 141.7(9) 4_565 16_655 ?
O39 K7 C20 87.0(11) . 16_655 ?
O13 K7 C20 71.3(5) 4_565 16_655 ?
O39 K7 C20 156.9(9) 4_565 16_655 ?
O13 K7 C20 106.9(5) . 16_655 ?
O32 K7 C20 42.8(4) . 16_655 ?
O26 K7 C20 97.0(5) . 16_655 ?
K7 K7 C19 154.1(3) 4_565 16_655 ?
O39 K7 C19 109.6(12) . 16_655 ?
O13 K7 C19 91.6(6) 4_565 16_655 ?
O39 K7 C19 131.5(8) 4_565 16_655 ?
O13 K7 C19 93.0(5) . 16_655 ?
O32 K7 C19 20.6(3) . 16_655 ?
O26 K7 C19 72.4(4) . 16_655 ?
C20 K7 C19 25.55(14) 16_655 16_655 ?
K7 K7 K5 75.4(3) 4_565 . ?
O39 K7 K5 112.2(9) . . ?
O13 K7 K5 45.8(4) 4_565 . ?
O39 K7 K5 101.8(8) 4_565 . ?
O13 K7 K5 45.8(4) . . ?
O32 K7 K5 95.1(5) . . ?
O26 K7 K5 110.1(5) . . ?
C20 K7 K5 75.8(3) 16_655 . ?
C19 K7 K5 78.7(3) 16_655 . ?
K7 K7 Cu5 140.2(12) 4_565 . ?
O39 K7 Cu5 135.2(11) . . ?
O13 K7 Cu5 131.7(6) 4_565 . ?
O39 K7 Cu5 89.2(8) 4_565 . ?
O13 K7 Cu5 79.0(4) . . ?
O32 K7 Cu5 27.1(3) . . ?
O26 K7 Cu5 28.5(3) . . ?
C20 K7 Cu5 68.8(3) 16_655 . ?
C19 K7 Cu5 43.9(2) 16_655 . ?
K5 K7 Cu5 98.0(3) . . ?
K7 K7 K6 95.1(10) 4_565 4_565 ?
O39 K7 K6 18.9(10) . 4_565 ?
O13 K7 K6 59.7(5) 4_565 4_565 ?
O39 K7 K6 133.3(8) 4_565 4_565 ?
O13 K7 K6 147.4(7) . 4_565 ?
O32 K7 K6 99.7(6) . 4_565 ?
O26 K7 K6 138.0(6) . 4_565 ?
C20 K7 K6 68.2(4) 16_655 4_565 ?
C19 K7 K6 91.6(5) 16_655 4_565 ?
K5 K7 K6 104.0(4) . 4_565 ?
Cu5 K7 K6 124.2(5) . 4_565 ?
C6 O1 Cu6 113.8(6) . . ?
C6 O1 K6 146.2(9) . . ?
Cu6 O1 K6 99.8(7) . . ?
C4 O2 Cu4 113.1(5) . . ?
C4 O2 Cu5 118.5(5) . . ?
Cu4 O2 Cu5 103.9(4) . . ?
C4 O2 Pr1 117.7(5) . . ?
Cu4 O2 Pr1 103.6(3) . . ?
Cu5 O2 Pr1 97.6(3) . . ?
C7 O3 Pr1 120.7(5) . . ?
C7 O3 K1 120.6(5) . . ?
Pr1 O3 K1 111.5(3) . . ?
C1 O4 Cu4 112.8(5) . . ?
C1 O4 Cu7 117.7(5) . . ?
Cu4 O4 Cu7 101.9(3) . . ?
C1 O4 Pr1 117.6(5) . 15_565 ?
Cu4 O4 Pr1 104.8(3) . 15_565 ?
Cu7 O4 Pr1 99.9(3) . 15_565 ?
C5 O5 Cu4 111.4(5) . . ?
C5 O5 Cu6 109.2(4) . . ?
Cu4 O5 Cu6 111.8(4) . . ?
C5 O5 Pr1 131.0(5) . 15_565 ?
Cu4 O5 Pr1 99.7(3) . 15_565 ?
Cu6 O5 Pr1 92.0(3) . 15_565 ?
C11 O6 Cu6 110.9(5) . . ?
C11 O6 Cu7 114.4(5) . . ?
Cu6 O6 Cu7 98.6(4) . . ?
C11 O6 Pr1 123.5(6) . 15_565 ?
Cu6 O6 Pr1 98.2(3) . 15_565 ?
Cu7 O6 Pr1 107.3(3) . 15_565 ?
C2 O7 Cu4 110.6(5) . . ?
C2 O7 Cu3 107.9(5) . . ?
Cu4 O7 Cu3 113.0(4) . . ?
C2 O7 Pr1 132.1(5) . . ?
Cu4 O7 Pr1 99.6(3) . . ?
Cu3 O7 Pr1 92.5(3) . . ?
C16 O8 Pr1 120.1(5) . . ?
C16 O8 K1 119.2(5) . . ?
Pr1 O8 K1 111.6(3) . . ?
C8 O9 Cu5 115.8(7) . . ?
C8 O9 Cu3 145.7(8) . . ?
Cu5 O9 Cu3 95.4(5) . . ?
C9 O10 Cu7 111.4(7) . . ?
C9 O10 Cu6 141.8(7) . . ?
Cu7 O10 Cu6 94.7(4) . . ?
C10 O12 Cu7 112.4(7) . . ?
C10 O12 K3 140.8(7) . . ?
Cu7 O12 K3 106.8(5) . . ?
C6 O13 K7 144.6(9) . 4_565 ?
C6 O13 K5 126.7(8) . . ?
K7 O13 K5 88.6(5) 4_565 . ?
C6 O13 K7 126.8(10) . . ?
K7 O13 K7 41.0(8) 4_565 . ?
K5 O13 K7 87.8(5) . . ?
C7 O14 Cu2 121.2(6) . . ?
C7 O14 K5 123.3(6) . . ?
Cu2 O14 K5 115.4(4) . . ?
C3 O15 Cu3 113.1(5) . . ?
C3 O15 K4 93.7(5) . . ?
Cu3 O15 K4 148.3(5) . . ?
C3 O16 K4 94.4(6) . . ?
C3 O16 K3 122.4(8) . . ?
K4 O16 K3 85.4(3) . . ?
C12 O17 Cu6 114.0(7) . . ?
C12 O17 K6 150.5(8) . . ?
Cu6 O17 K6 93.3(6) . . ?
C18 O18 Cu3 110.5(5) . 15_565 ?
C18 O18 Cu5 113.7(5) . 15_565 ?
Cu3 O18 Cu5 98.8(4) 15_565 15_565 ?
C18 O18 Pr1 123.3(5) . 15_565 ?
Cu3 O18 Pr1 98.5(3) 15_565 15_565 ?
Cu5 O18 Pr1 108.3(3) 15_565 15_565 ?
C13 O19 Cu3 112.2(6) . 15_565 ?
C12 O20 K2 130.2(9) . . ?
C13 O21 K2 135.9(10) . . ?
C14 O22 Cu7 123.7(6) . 16_655 ?
C14 O22 K3 118.2(7) . 16_655 ?
Cu7 O22 K3 102.0(4) 16_655 16_655 ?
C14 O23 Pr1 143.0(6) . . ?
C16 O24 Cu1 124.9(6) . . ?
C17 O26 Cu5 112.7(8) . . ?
C17 O26 K7 143.9(8) . . ?
Cu5 O26 K7 102.8(6) . . ?
C17 O27 K6 120.3(11) . 42_554 ?
C17 O27 K6 128.3(10) . . ?
K6 O27 K6 108.7(8) 42_554 . ?
K4 O30 K3 84.6(13) . . ?
C19 O31 Cu6 118.1(6) . . ?
C19 O31 Pr1 142.9(7) . 15_565 ?
Cu6 O31 Pr1 81.8(3) . 15_565 ?
C19 O32 Cu5 123.6(7) 16_655 . ?
C19 O32 K7 106.2(7) 16_655 . ?
Cu5 O32 K7 108.5(6) . . ?
O34 O34 K5 153(2) 13 . ?
O34 O34 K5 17.6(14) 13 13 ?
K5 O34 K5 141.4(13) . 13 ?
K4 O37 K3 94.6(5) . . ?
K7 O39 K6 145.2(17) . 4_565 ?
K7 O39 K7 43.6(10) . 4_565 ?
K6 O39 K7 152.2(13) 4_565 4_565 ?
Cu2 O41 K5 90.0 . 14_665 ?
Cu2 O41 K5 90.0 . 2_665 ?
K5 O41 K5 90.000(1) 14_665 2_665 ?
Cu2 O41 K5 90.0 . 13 ?
K5 O41 K5 180.0 14_665 13 ?
K5 O41 K5 90.0 2_665 13 ?
Cu2 O41 K5 90.0 . . ?
K5 O41 K5 90.0 14_665 . ?
K5 O41 K5 180.0 2_665 . ?
K5 O41 K5 90.000(1) 13 . ?
O4 C1 C16 111.2(4) . 15_565 ?
O4 C1 C2 110.1(4) . . ?
C16 C1 C2 109.8(2) 15_565 . ?
O4 C1 H1 108.6 . . ?
C16 C1 H1 108.6 15_565 . ?
C2 C1 H1 108.6 . . ?
O7 C2 C3 110.9(3) . . ?
O7 C2 C1 111.9(3) . . ?
C3 C2 C1 111.6 . . ?
O7 C2 H2 107.4 . . ?
C3 C2 H2 107.4 . . ?
C1 C2 H2 107.4 . . ?
O16 C3 O15 124.8(7) . . ?
O16 C3 C2 116.8(5) . . ?
O15 C3 C2 118.2(4) . . ?
O16 C3 K4 62.8(5) . . ?
O15 C3 K4 62.9(5) . . ?
C2 C3 K4 165.73(18) . . ?
O2 C4 C7 110.0(4) . . ?
O2 C4 C5 112.3(4) . . ?
C7 C4 C5 107.2 . . ?
O2 C4 H4 109.1 . . ?
C7 C4 H4 109.1 . . ?
C5 C4 H4 109.1 . . ?
O5 C5 C6 109.9(3) . . ?
O5 C5 C4 111.0(3) . . ?
C6 C5 C4 110.5 . . ?
O5 C5 H5 108.5 . . ?
C6 C5 H5 108.5 . . ?
C4 C5 H5 108.5 . . ?
O13 C6 O1 123.9(8) . . ?
O13 C6 C5 118.0(6) . . ?
O1 C6 C5 118.1(5) . . ?
O3 C7 O14 128.1(6) . . ?
O3 C7 C4 119.1(4) . . ?
O14 C7 C4 112.8(4) . . ?
O9 C8 C17 108.7(5) . . ?
O9 C8 C9 111.3(6) . . ?
C17 C8 C9 109.5 . . ?
O9 C8 H8 109.1 . . ?
C17 C8 H8 109.1 . . ?
C9 C8 H8 109.1 . . ?
O10 C9 C8 113.6(5) . . ?
O10 C9 C10 111.1(5) . . ?
C8 C9 C10 109.2 . . ?
O10 C9 H9 107.6 . . ?
C8 C9 H9 107.6 . . ?
C10 C9 H9 107.6 . . ?
O11 C10 O12 122.6(10) . . ?
O11 C10 C9 121.3(8) . . ?
O12 C10 C9 115.4(5) . . ?
O6 C11 C12 111.7(4) . . ?
O6 C11 C18 113.7(4) . . ?
C12 C11 C18 112.0 . . ?
O6 C11 H11 106.3 . . ?
C12 C11 H11 106.3 . . ?
C18 C11 H11 106.3 . . ?
O20 C12 O17 122.8(9) . . ?
O20 C12 C11 120.2(7) . . ?
O17 C12 C11 117.0(5) . . ?
O21 C13 O19 119.6(9) . . ?
O21 C13 C18 120.2(7) . . ?
O19 C13 C18 120.0(5) . . ?
O23 C14 O22 125.9(7) . . ?
O23 C14 C15 117.3(5) . . ?
O22 C14 C15 116.7(5) . . ?
C14 C15 H15A 109.5 . . ?
C14 C15 H15B 109.5 . . ?
H15A C15 H15B 109.5 . . ?
C14 C15 H15C 109.5 . . ?
H15A C15 H15C 109.5 . . ?
H15B C15 H15C 109.5 . . ?
O24 C16 O8 125.7(7) . . ?
O24 C16 C1 115.6(4) . 16_655 ?
O8 C16 C1 118.7(5) . 16_655 ?
O27 C17 O26 121.5(9) . . ?
O27 C17 C8 121.5(8) . . ?
O26 C17 C8 116.6(5) . . ?
O18 C18 C13 111.2(4) . . ?
O18 C18 C11 112.9(4) . . ?
C13 C18 C11 113.1 . . ?
O18 C18 H18 106.4 . . ?
C13 C18 H18 106.4 . . ?
C11 C18 H18 106.4 . . ?
O31 C19 O32 126.3(8) . 15_565 ?
O31 C19 C20 118.0(5) . . ?
O32 C19 C20 115.8(5) 15_565 . ?
O31 C19 K7 141.7(6) . 15_565 ?
O32 C19 K7 53.2(6) 15_565 15_565 ?
C20 C19 K7 76.9(3) . 15_565 ?
C19 C20 K7 77.6(3) . 15_565 ?
C19 C20 H20A 109.5 . . ?
K7 C20 H20A 49.1 15_565 . ?
C19 C20 H20B 109.5 . . ?
K7 C20 H20B 86.8 15_565 . ?
H20A C20 H20B 109.5 . . ?
C19 C20 H20C 109.5 . . ?
K7 C20 H20C 157.7 15_565 . ?
H20A C20 H20C 109.5 . . ?
H20B C20 H20C 109.5 . . ?

loop_
_geom_bond_atom_site_label_1
_geom_bond_atom_site_label_2
_geom_bond_distance
_geom_bond_site_symmetry_2
_geom_bond_publ_flag
Pr1 O18 2.469(8) 16_655 ?
Pr1 O6 2.481(8) 16_655 ?
Pr1 O3 2.514(7) . ?
Pr1 O8 2.524(7) . ?
Pr1 O4 2.560(7) 16_655 ?
Pr1 O23 2.594(8) . ?
Pr1 O2 2.600(8) . ?
Pr1 O31 2.608(8) 16_655 ?
Pr1 O5 2.679(8) 16_655 ?
Pr1 O7 2.680(8) . ?
Pr1 Cu6 3.3887(17) 16_655 ?
Pr1 Cu3 3.3991(16) . ?
Cu1 O24 1.942(8) . ?
Cu1 O24 1.942(8) 2_665 ?
Cu1 O24 1.942(8) 15_565 ?
Cu1 O24 1.942(8) 16_655 ?
Cu1 O25 2.23(2) . ?
Cu1 K1 3.582(5) . ?
Cu2 O14 1.939(8) 2_665 ?
Cu2 O14 1.939(8) 16_655 ?
Cu2 O14 1.939(8) 15_565 ?
Cu2 O14 1.939(8) . ?
Cu2 O41 2.537(2) . ?
Cu2 K1 3.589(5) . ?
Cu3 O15 1.901(10) . ?
Cu3 O19 1.968(9) 16_655 ?
Cu3 O7 1.978(8) . ?
Cu3 O18 2.001(9) 16_655 ?
Cu3 O9 2.232(10) . ?
Cu3 Cu5 3.057(2) . ?
Cu4 O2 1.902(8) . ?
Cu4 O4 1.908(9) . ?
Cu4 O5 1.940(8) . ?
Cu4 O7 1.946(8) . ?
Cu5 O9 1.889(12) . ?
Cu5 O32 1.905(11) . ?
Cu5 O26 1.943(11) . ?
Cu5 O18 2.023(9) 16_655 ?
Cu5 O2 2.241(8) . ?
Cu5 K7 3.971(17) . ?
Cu6 O1 1.913(11) . ?
Cu6 O17 1.915(10) . ?
Cu6 O6 1.982(9) . ?
Cu6 O5 1.984(8) . ?
Cu6 O10 2.212(10) . ?
Cu6 O31 2.564(10) . ?
Cu6 Cu7 3.045(2) . ?
Cu6 K6 3.54(2) . ?
Cu7 O10 1.919(11) . ?
Cu7 O12 1.946(10) . ?
Cu7 O22 1.952(10) 15_565 ?
Cu7 O6 2.033(9) . ?
Cu7 O4 2.192(8) . ?
Cu7 K3 3.769(6) . ?
K1 O8 2.780(8) 2_665 ?
K1 O8 2.780(8) 15_565 ?
K1 O8 2.780(8) 16_655 ?
K1 O8 2.780(8) . ?
K1 O3 2.795(7) 16_655 ?
K1 O3 2.795(7) 2_665 ?
K1 O3 2.795(7) 15_565 ?
K1 O3 2.795(7) . ?
K2 O36 2.38(7) . ?
K2 O36 2.38(7) 48_565 ?
K2 O21 2.602(13) 48_565 ?
K2 O21 2.602(13) . ?
K2 O20 2.822(16) . ?
K2 O20 2.822(16) 48_565 ?
K3 O12 2.714(13) . ?
K3 O37 2.735(16) . ?
K3 O22 2.842(11) 15_565 ?
K3 O28 2.88(6) . ?
K3 O16 2.925(13) . ?
K3 O30 3.11(5) . ?
K3 K4 3.942(6) . ?
K4 O37 2.630(17) . ?
K4 O37 2.630(17) 22_565 ?
K4 O30 2.73(5) . ?
K4 O30 2.73(5) 22_565 ?
K4 O16 2.886(10) 22_565 ?
K4 O16 2.886(10) . ?
K4 O15 2.886(10) . ?
K4 O15 2.886(10) 22_565 ?
K4 C3 3.234(4) . ?
K4 C3 3.234(7) 22_565 ?
K5 O34 1.92(2) . ?
K5 O34 1.92(2) 4_565 ?
K5 O13 2.810(16) . ?
K5 O13 2.810(16) 4_565 ?
K5 O14 2.870(9) . ?
K5 O14 2.870(9) 4_565 ?
K5 O34 2.88(2) 15_565 ?
K5 O34 2.88(2) 13 ?
K5 O41 3.213(10) . ?
K5 K7 3.917(19) . ?
K5 K7 3.917(19) 4_565 ?
K5 K5 4.544(15) 14_665 ?
K6 O35 2.41(4) . ?
K6 O1 2.67(2) . ?
K6 O39 2.78(4) 4_565 ?
K6 O27 2.78(2) 42_554 ?
K6 O27 2.81(3) . ?
K6 O17 2.87(2) . ?
K6 K6 4.55(4) 42_554 ?
K6 K7 4.90(3) 4_565 ?
K7 K7 1.97(4) 4_565 ?
K7 O39 2.35(3) . ?
K7 O13 2.80(2) 4_565 ?
K7 O39 2.83(4) 4_565 ?
K7 O13 2.84(2) . ?
K7 O32 2.93(2) . ?
K7 O26 3.06(2) . ?
K7 C20 3.50(2) 16_655 ?
K7 C19 3.515(19) 16_655 ?
O1 C6 1.285(12) . ?
O2 C4 1.397(9) . ?
O3 C7 1.247(9) . ?
O4 C1 1.425(8) . ?
O5 C5 1.449(9) . ?
O6 C11 1.419(9) . ?
O7 C2 1.440(9) . ?
O8 C16 1.282(9) . ?
O9 C8 1.392(11) . ?
O10 C9 1.390(10) . ?
O11 C10 1.206(12) . ?
O12 C10 1.315(13) . ?
O13 C6 1.273(13) . ?
O14 C7 1.270(9) . ?
O15 C3 1.285(11) . ?
O16 C3 1.254(12) . ?
O17 C12 1.313(13) . ?
O18 C18 1.445(9) . ?
O19 C13 1.300(12) . ?
O20 C12 1.276(12) . ?
O21 C13 1.227(13) . ?
O22 C14 1.271(11) . ?
O23 C14 1.248(9) . ?
O24 C16 1.241(9) . ?
O26 C17 1.325(14) . ?
O27 C17 1.231(13) . ?
O31 C19 1.213(10) . ?
O32 C19 1.287(12) 16_655 ?
O34 O34 1.03(5) 13 ?
C1 C16 1.502(6) 15_565 ?
C1 C2 1.5700 . ?
C1 H1 0.9800 . ?
C2 C3 1.5218 . ?
C2 H2 0.9800 . ?
C4 C7 1.5374 . ?
C4 C5 1.5478 . ?
C4 H4 0.9800 . ?
C5 C6 1.5441 . ?
C5 H5 0.9800 . ?
C8 C17 1.5135 . ?
C8 C9 1.5201 . ?
C8 H8 0.9800 . ?
C9 C10 1.5479 . ?
C9 H9 0.9800 . ?
C11 C12 1.5081 . ?
C11 C18 1.5629(10) . ?
C11 H11 0.9800 . ?
C13 C18 1.5067 . ?
C14 C15 1.5161 . ?
C15 H15A 0.9600 . ?
C15 H15B 0.9600 . ?
C15 H15C 0.9600 . ?
C18 H18 0.9800 . ?
C19 C20 1.5522 . ?
C20 H20A 0.9600 . ?
C20 H20B 0.9600 . ?
C20 H20C 0.9600 . ?
